data_2206941
loop_
_publ_author_name
'Sun-Liang Cui'
'Feng-Yan Zhou'
'Xu-Feng Lin'

_publ_section_title
;
 Methyl
 4-(3-amino-2,4-dicyano-5,6,7,8-tetrahydronaphthalen-1-yl)benzoate
;
_journal_coeditor_code DN6248
_journal_issue 10
_journal_name_full 'Acta Crystallographica Section E'
_journal_page_first o3198
_journal_page_last o3199
_journal_paper_doi 10.1107/S1600536805027947
_journal_volume 61
_journal_year 2005
_chemical_formula_iupac 'C20 H17 N3 O2'
_chemical_formula_moiety 'C20 H17 N3 O2'
_chemical_formula_sum 'C20 H17 N3 O2'
_chemical_formula_weight 331.37
_chemical_name_systematic
;
Methyl 4-(3-amino-2,4-dicyano-5,6,7,8-tetrahydronaphthalen-1-yl)benzoate
;
_space_group_IT_number 14
_symmetry_cell_setting monoclinic
_symmetry_space_group_name_Hall '-P 2ybc'
_symmetry_space_group_name_H-M 'P 1 21/c 1'
_atom_sites_solution_hydrogens geom
_atom_sites_solution_primary direct
_atom_sites_solution_secondary difmap
_cell_angle_alpha 90.0
_cell_angle_beta 101.747(2)
_cell_angle_gamma 90.0
_cell_formula_units_Z 4
_cell_length_a 7.9614(4)
_cell_length_b 22.0540(10)
_cell_length_c 10.1707(6)
_cell_measurement_reflns_used 7944
_cell_measurement_temperature 293.0(10)
_cell_measurement_theta_max 27.4
_cell_measurement_theta_min 2.6
_cell_volume 1748.38(16)
_computing_cell_refinement PROCESS-AUTO
_computing_data_collection 'PROCESS-AUTO (Rigaku, 1998)'
_computing_data_reduction 'Crystal Structure (Rigaku/MSC, 2004)'
_computing_molecular_graphics 'ORTEP-3 for Windows (Farrugia, 1997) and PLATON (Spek, 2003)'
_computing_publication_material SHELXL97
_computing_structure_refinement 'SHELXL97 (Sheldrick, 1997)'
_computing_structure_solution 'SIR97 (Altomare et al., 1999)'
_diffrn_detector_area_resol_mean 10.00
_diffrn_measured_fraction_theta_full 0.9854
_diffrn_measured_fraction_theta_max 0.9633
_diffrn_measurement_device_type 'Rigaku R-AXIS RAPID'
_diffrn_measurement_method \w
_diffrn_radiation_type 'Mo K\a'
_diffrn_radiation_wavelength 0.7107
_diffrn_reflns_av_R_equivalents 0.039
_diffrn_reflns_limit_h_max 10
_diffrn_reflns_limit_h_min -9
_diffrn_reflns_limit_k_max 28
_diffrn_reflns_limit_k_min -28
_diffrn_reflns_limit_l_max 11
_diffrn_reflns_limit_l_min -13
_diffrn_reflns_number 13708
_diffrn_reflns_theta_full 26.00
_diffrn_reflns_theta_max 27.44
_exptl_absorpt_coefficient_mu 0.083
_exptl_absorpt_correction_T_max 0.987
_exptl_absorpt_correction_T_min 0.953
_exptl_absorpt_correction_type multi-scan
_exptl_absorpt_process_details '(ABSCOR; Higashi, 1995)'
_exptl_crystal_colour colourless
_exptl_crystal_density_diffrn 1.259
_exptl_crystal_density_method 'not measured'
_exptl_crystal_description block
_exptl_crystal_F_000 696.00
_exptl_crystal_size_max 0.28
_exptl_crystal_size_mid 0.21
_exptl_crystal_size_min 0.16
_refine_diff_density_max 0.590
_refine_diff_density_min -0.331
_refine_ls_extinction_method none
_refine_ls_goodness_of_fit_ref 1.083
_refine_ls_hydrogen_treatment constr
_refine_ls_matrix_type full
_refine_ls_number_parameters 227
_refine_ls_number_reflns 1886
_refine_ls_number_restraints 0
_refine_ls_restrained_S_all 1.083
_refine_ls_R_factor_all 0.0532
_refine_ls_R_factor_gt 0.0530
_refine_ls_shift/su_max 0.000
_refine_ls_shift/su_mean 0.000
_refine_ls_structure_factor_coef Fsqd
_refine_ls_weighting_details 'calc w = 1/[\s^2^(Fo^2^)+(0.0841P)^2^+0.3435P] where P = (Fo^2^+2Fc^2^)/3'
_refine_ls_weighting_scheme calc
_refine_ls_wR_factor_gt 0.1345
_refine_ls_wR_factor_ref 0.1346
_reflns_number_gt 1873
_reflns_number_total 3666
_reflns_threshold_expression I>2\s(I)
_cod_data_source_file dn6248.cif
_cod_data_source_block I
_cod_original_sg_symbol_H-M 'P 21/c'
_cod_database_code 2206941
_cod_database_fobs_code 2206941

loop_
_symmetry_equiv_pos_as_xyz
'x, y, z'
'-x, y+1/2, -z+1/2'
'-x, -y, -z'
'x, -y-1/2, z-1/2'

loop_
_atom_site_label
_atom_site_fract_x
_atom_site_fract_y
_atom_site_fract_z
_atom_site_U_iso_or_equiv
_atom_site_adp_type
_atom_site_calc_flag
_atom_site_refinement_flags
_atom_site_occupancy
_atom_site_type_symbol
O1 1.2329(3) 0.30626(11) 0.4536(3) 0.0769(8) Uani d . 1 O
O2 1.1484(3) 0.36794(10) 0.6006(2) 0.0639(6) Uani d . 1 O
N1 0.4359(4) 0.20860(16) 0.2830(3) 0.0808(10) Uani d . 1 N
N2 0.2123(3) 0.08705(12) 0.3905(2) 0.0560(7) Uani d . 1 N
H2A 0.1345 0.0608 0.3969 0.067 Uiso calc R 1 H
H2B 0.1985 0.1111 0.3227 0.067 Uiso calc R 1 H
N3 0.1456(4) -0.02143(14) 0.6284(3) 0.0771(9) Uani d . 1 N
C1 1.3629(6) 0.3498(2) 0.4357(5) 0.1090(16) Uani d . 1 C
H1A 1.3085 0.3855 0.3929 0.164 Uiso calc R 1 H
H1B 1.4349 0.3323 0.3807 0.164 Uiso calc R 1 H
H1C 1.4313 0.3604 0.5217 0.164 Uiso calc R 1 H
C2 1.1356(4) 0.32077(15) 0.5399(3) 0.0519(8) Uani d . 1 C
C3 1.0089(3) 0.27279(13) 0.5488(3) 0.0452(7) Uani d . 1 C
C4 1.0115(4) 0.21798(16) 0.4871(4) 0.0701(10) Uani d . 1 C
H4 1.0967 0.2100 0.4391 0.084 Uiso calc R 1 H
C5 0.8908(4) 0.17445(16) 0.4945(4) 0.0734(11) Uani d . 1 C
H5 0.8939 0.1377 0.4501 0.088 Uiso calc R 1 H
C6 0.7647(3) 0.18458(13) 0.5671(3) 0.0459(7) Uani d . 1 C
C7 0.7616(4) 0.23973(15) 0.6284(4) 0.0624(9) Uani d . 1 C
H7 0.6763 0.2479 0.6763 0.075 Uiso calc R 1 H
C8 0.8828(4) 0.28330(15) 0.6200(3) 0.0604(9) Uani d . 1 C
H8 0.8791 0.3203 0.6632 0.072 Uiso calc R 1 H
C9 0.6358(3) 0.13687(13) 0.5790(3) 0.0457(7) Uani d . 1 C
C10 0.4862(3) 0.13337(13) 0.4802(3) 0.0465(7) Uani d . 1 C
C11 0.4602(3) 0.17515(16) 0.3707(3) 0.0535(8) Uani d . 1 C
C12 0.3571(3) 0.09045(13) 0.4876(3) 0.0438(7) Uani d . 1 C
C13 0.3865(3) 0.05258(13) 0.5997(3) 0.0441(7) Uani d . 1 C
C14 0.2538(4) 0.01048(15) 0.6159(3) 0.0546(8) Uani d . 1 C
C15 0.5386(3) 0.05455(13) 0.6985(3) 0.0462(7) Uani d . 1 C
C16 0.5613(4) 0.01043(15) 0.8130(3) 0.0556(8) Uani d . 1 C
H16A 0.5767 -0.0299 0.7794 0.067 Uiso calc R 1 H
H16B 0.4577 0.0100 0.8493 0.067 Uiso calc R 1 H
C17 0.7129(4) 0.0252(2) 0.9251(4) 0.0801(11) Uani d . 1 C
H17A 0.6792 0.0566 0.9814 0.096 Uiso calc R 1 H
H17B 0.7429 -0.0106 0.9803 0.096 Uiso calc R 1 H
C18 0.8631(5) 0.0456(2) 0.8770(4) 0.0891(13) Uani d . 1 C
H18A 0.9022 0.0131 0.8265 0.107 Uiso calc R 1 H
H18B 0.9543 0.0544 0.9535 0.107 Uiso calc R 1 H
C19 0.8303(4) 0.10014(16) 0.7908(3) 0.0655(10) Uani d . 1 C
H19A 0.9249 0.1056 0.7452 0.079 Uiso calc R 1 H
H19B 0.8263 0.1354 0.8472 0.079 Uiso calc R 1 H
C20 0.6648(3) 0.09653(13) 0.6873(3) 0.0473(7) Uani d . 1 C

loop_
_atom_site_aniso_label
_atom_site_aniso_U_11
_atom_site_aniso_U_22
_atom_site_aniso_U_33
_atom_site_aniso_U_12
_atom_site_aniso_U_13
_atom_site_aniso_U_23
O1 0.0759(15) 0.0670(16) 0.0995(19) -0.0304(12) 0.0456(14) -0.0087(14)
O2 0.0651(14) 0.0462(14) 0.0763(15) -0.0130(11) 0.0045(11) -0.0030(12)
N1 0.0683(19) 0.095(3) 0.076(2) -0.0210(17) 0.0066(16) 0.020(2)
N2 0.0442(13) 0.0638(18) 0.0591(16) -0.0159(12) 0.0084(12) -0.0003(13)
N3 0.0630(17) 0.075(2) 0.095(2) -0.0290(16) 0.0209(16) 0.0058(18)
C1 0.103(3) 0.083(3) 0.159(4) -0.045(3) 0.069(3) -0.002(3)
C2 0.0469(16) 0.049(2) 0.0575(19) -0.0053(15) 0.0046(14) 0.0045(17)
C3 0.0396(14) 0.0423(18) 0.0513(17) -0.0063(13) 0.0039(13) 0.0003(14)
C4 0.0566(18) 0.062(2) 0.104(3) -0.0160(17) 0.0463(19) -0.022(2)
C5 0.065(2) 0.053(2) 0.116(3) -0.0237(17) 0.050(2) -0.033(2)
C6 0.0355(14) 0.0491(19) 0.0527(17) -0.0063(13) 0.0081(13) -0.0006(15)
C7 0.0606(18) 0.055(2) 0.081(2) -0.0103(16) 0.0383(17) -0.0139(18)
C8 0.0663(19) 0.0458(19) 0.075(2) -0.0096(16) 0.0272(17) -0.0151(17)
C9 0.0363(14) 0.0463(18) 0.0572(18) -0.0066(13) 0.0157(13) -0.0065(15)
C10 0.0390(15) 0.0507(19) 0.0522(17) -0.0063(13) 0.0149(13) -0.0005(15)
C11 0.0412(16) 0.061(2) 0.057(2) -0.0150(15) 0.0083(14) 0.0036(18)
C12 0.0370(14) 0.0456(17) 0.0507(18) -0.0052(13) 0.0134(13) -0.0087(15)
C13 0.0390(14) 0.0431(17) 0.0545(18) -0.0071(12) 0.0198(13) -0.0077(14)
C14 0.0477(17) 0.054(2) 0.064(2) -0.0062(16) 0.0157(14) -0.0026(16)
C15 0.0428(15) 0.0435(17) 0.0555(17) -0.0021(13) 0.0173(13) -0.0048(15)
C16 0.0566(18) 0.0482(19) 0.066(2) -0.0004(15) 0.0219(16) 0.0051(16)
C17 0.068(2) 0.102(3) 0.067(2) 0.000(2) 0.0081(18) 0.024(2)
C18 0.071(2) 0.090(3) 0.095(3) -0.012(2) -0.009(2) 0.019(3)
C19 0.0539(18) 0.066(2) 0.070(2) -0.0143(16) -0.0014(16) 0.0114(19)
C20 0.0393(15) 0.0482(18) 0.0545(18) -0.0062(13) 0.0100(13) -0.0017(15)

loop_
_atom_type_symbol
_atom_type_description
_atom_type_scat_dispersion_real
_atom_type_scat_dispersion_imag
_atom_type_scat_source
C C 0.0033 0.0016 'International Tables Vol C Tables 4.2.6.8 and 6.1.1.4'
H H 0.0000 0.0000 'International Tables Vol C Tables 4.2.6.8 and 6.1.1.4'
N N 0.0061 0.0033 'International Tables Vol C Tables 4.2.6.8 and 6.1.1.4'
O O 0.0106 0.0060 'International Tables Vol C Tables 4.2.6.8 and 6.1.1.4'

loop_
_geom_angle_atom_site_label_1
_geom_angle_atom_site_label_2
_geom_angle_atom_site_label_3
_geom_angle
C2 O1 C1 116.9(3)
C12 N2 H2A 120.0
C12 N2 H2B 120.0
H2A N2 H2B 120.0
O1 C1 H1A 109.5
O1 C1 H1B 109.5
H1A C1 H1B 109.5
O1 C1 H1C 109.5
H1A C1 H1C 109.5
H1B C1 H1C 109.5
O2 C2 O1 123.3(3)
O2 C2 C3 125.1(3)
O1 C2 C3 111.5(3)
C4 C3 C8 118.3(3)
C4 C3 C2 122.2(3)
C8 C3 C2 119.6(3)
C3 C4 C5 121.3(3)
C3 C4 H4 119.4
C5 C4 H4 119.4
C4 C5 C6 120.7(3)
C4 C5 H5 119.7
C6 C5 H5 119.7
C7 C6 C5 118.0(3)
C7 C6 C9 120.8(3)
C5 C6 C9 121.1(3)
C6 C7 C8 120.9(3)
C6 C7 H7 119.5
C8 C7 H7 119.5
C3 C8 C7 120.8(3)
C3 C8 H8 119.6
C7 C8 H8 119.6
C10 C9 C20 120.8(3)
C10 C9 C6 118.7(3)
C20 C9 C6 120.5(2)
C9 C10 C12 121.5(3)
C9 C10 C11 119.6(2)
C12 C10 C11 118.9(3)
N1 C11 C10 178.6(3)
N2 C12 C13 122.5(3)
N2 C12 C10 121.2(3)
C13 C12 C10 116.3(2)
C12 C13 C15 122.8(2)
C12 C13 C14 118.3(2)
C15 C13 C14 118.9(3)
N3 C14 C13 178.0(3)
C20 C15 C13 119.6(3)
C20 C15 C16 121.4(3)
C13 C15 C16 118.9(2)
C15 C16 C17 113.3(3)
C15 C16 H16A 108.9
C17 C16 H16A 108.9
C15 C16 H16B 108.9
C17 C16 H16B 108.9
H16A C16 H16B 107.7
C18 C17 C16 113.4(3)
C18 C17 H17A 108.9
C16 C17 H17A 108.9
C18 C17 H17B 108.9
C16 C17 H17B 108.9
H17A C17 H17B 107.7
C17 C18 C19 113.1(3)
C17 C18 H18A 109.0
C19 C18 H18A 109.0
C17 C18 H18B 109.0
C19 C18 H18B 109.0
H18A C18 H18B 107.8
C18 C19 C20 113.2(3)
C18 C19 H19A 108.9
C20 C19 H19A 108.9
C18 C19 H19B 108.9
C20 C19 H19B 108.9
H19A C19 H19B 107.8
C15 C20 C9 118.9(3)
C15 C20 C19 121.4(3)
C9 C20 C19 119.7(2)

loop_
_geom_bond_atom_site_label_1
_geom_bond_atom_site_label_2
_geom_bond_distance
O1 C2 1.323(4)
O1 C1 1.450(4)
O2 C2 1.203(4)
N1 C11 1.143(4)
N2 C12 1.359(3)
N2 H2A 0.8600
N2 H2B 0.8600
N3 C14 1.139(4)
C1 H1A 0.9600
C1 H1B 0.9600
C1 H1C 0.9600
C2 C3 1.477(4)
C3 C4 1.364(4)
C3 C8 1.372(4)
C4 C5 1.371(4)
C4 H4 0.9300
C5 C6 1.379(4)
C5 H5 0.9300
C6 C7 1.369(4)
C6 C9 1.492(4)
C7 C8 1.377(4)
C7 H7 0.9300
C8 H8 0.9300
C9 C10 1.395(4)
C9 C20 1.398(4)
C10 C12 1.411(4)
C10 C11 1.428(4)
C12 C13 1.394(4)
C13 C15 1.408(4)
C13 C14 1.441(4)
C15 C20 1.387(4)
C15 C16 1.501(4)
C16 C17 1.517(5)
C16 H16A 0.9700
C16 H16B 0.9700
C17 C18 1.453(5)
C17 H17A 0.9700
C17 H17B 0.9700
C18 C19 1.480(5)
C18 H18A 0.9700
C18 H18B 0.9700
C19 C20 1.512(4)
C19 H19A 0.9700
C19 H19B 0.9700

loop_
_geom_hbond_atom_site_label_D
_geom_hbond_atom_site_label_H
_geom_hbond_atom_site_label_A
_geom_hbond_site_symmetry_A
_geom_hbond_distance_DH
_geom_hbond_distance_HA
_geom_hbond_distance_DA
_geom_hbond_angle_DHA
N2 H2A N3 3_556 0.86 2.36 3.167(4) 157
N2 H2B O2 4_465 0.86 2.26 3.054(4) 154

loop_
_cod_related_entry_id
_cod_related_entry_database
_cod_related_entry_code
1 ChemSpider 9488501
